data_4320919
loop_
_publ_author_name
'Paul V. Bernhardt'
'Philip C. Sharpe'

_publ_section_title
;
 Structurally Reinforced Tetraazamacrocyclic Complexes
;
_journal_name_full 'Inorganic Chemistry'
_journal_page_first 2020
_journal_page_last 2025
_journal_paper_doi 10.1021/ic9906353
_journal_volume 39
_journal_year 2000
_chemical_formula_sum 'C19 H36 Cl Cu N5 O5'
_chemical_formula_weight 513.52
_chemical_name_systematic
; 
 ? 
;
_space_group_IT_number 2
_symmetry_cell_setting triclinic
_symmetry_space_group_name_Hall '-P 1'
_symmetry_space_group_name_H-M 'P -1'
_atom_sites_solution_hydrogens geom
_atom_sites_solution_primary Patterson
_atom_sites_solution_secondary difmap
_audit_creation_method SHELXL-97
_cell_angle_alpha 92.070(10)
_cell_angle_beta 96.76(2)
_cell_angle_gamma 92.990(10)
_cell_formula_units_Z 2
_cell_length_a 10.041(2)
_cell_length_b 10.1720(10)
_cell_length_c 11.2020(10)
_cell_measurement_reflns_used 25
_cell_measurement_temperature 293(2)
_cell_measurement_theta_max 12
_cell_measurement_theta_min 10
_cell_volume 1133.6(3)
_computing_cell_refinement CAD4
_computing_data_collection CAD4
_computing_data_reduction 'XTAL 3.2'
_computing_molecular_graphics PLATON
_computing_structure_refinement 'SHELXL-97 (Sheldrick, 1997)'
_computing_structure_solution 'SHELXS-86 (Sheldrick, 1990)'
_diffrn_ambient_temperature 293(2)
_diffrn_measured_fraction_theta_full 1.000
_diffrn_measured_fraction_theta_max 1.000
_diffrn_measurement_device_type CAD4
_diffrn_measurement_method 'omega-2theta scans'
_diffrn_radiation_monochromator graphite
_diffrn_radiation_source 'fine-focus sealed tube'
_diffrn_radiation_type MoK\a
_diffrn_radiation_wavelength 0.71073
_diffrn_reflns_av_R_equivalents 0.0583
_diffrn_reflns_av_sigmaI/netI 0.0274
_diffrn_reflns_limit_h_max 11
_diffrn_reflns_limit_h_min 0
_diffrn_reflns_limit_k_max 12
_diffrn_reflns_limit_k_min -12
_diffrn_reflns_limit_l_max 13
_diffrn_reflns_limit_l_min -13
_diffrn_reflns_number 4225
_diffrn_reflns_theta_full 24.97
_diffrn_reflns_theta_max 24.97
_diffrn_reflns_theta_min 1.83
_diffrn_standards_interval_count 250
_diffrn_standards_number 3
_exptl_absorpt_coefficient_mu 1.122
_exptl_absorpt_correction_type none
_exptl_crystal_colour purple
_exptl_crystal_density_diffrn 1.504
_exptl_crystal_density_method 'not measured'
_exptl_crystal_description prism
_exptl_crystal_F_000 542
_exptl_crystal_size_max 0.30
_exptl_crystal_size_mid 0.30
_exptl_crystal_size_min 0.15
_refine_diff_density_max 1.981
_refine_diff_density_min -2.811
_refine_diff_density_rms 0.210
_refine_ls_extinction_method none
_refine_ls_goodness_of_fit_ref 1.088
_refine_ls_hydrogen_treatment mixed
_refine_ls_matrix_type full
_refine_ls_number_parameters 281
_refine_ls_number_reflns 3976
_refine_ls_number_restraints 0
_refine_ls_restrained_S_all 1.088
_refine_ls_R_factor_all 0.0927
_refine_ls_R_factor_gt 0.0805
_refine_ls_shift/su_max 0.000
_refine_ls_shift/su_mean 0.000
_refine_ls_structure_factor_coef Fsqd
_refine_ls_weighting_details 'w=1/[\s^2^(Fo^2^)+(0.1710P)^2^+0.0000P] where P=(Fo^2^+2Fc^2^)/3'
_refine_ls_weighting_scheme calc
_refine_ls_wR_factor_gt 0.1956
_refine_ls_wR_factor_ref 0.2091
_reflns_number_gt 3283
_reflns_number_total 3976
_reflns_threshold_expression >2sigma(I)
_cod_data_source_file ic9906353_1.cif
_cod_data_source_block 1344ps22
_cod_depositor_comments
;
The following automatic conversions were performed:

'_refine_ls_weighting_scheme' value 'calc
w=1/[\s^2^(Fo^2^)+(0.1710P)^2^+0.0000P] where P=(Fo^2^+2Fc^2^)/3' was
changed to 'calc'. New tag '_refine_ls_weighting_details' was
created. The value of the new tag was set to
'w=1/[\s^2^(Fo^2^)+(0.1710P)^2^+0.0000P] where P=(Fo^2^+2Fc^2^)/3'.

Automatic conversion script
Id: cif_fix_values 3143 2015-03-26 13:38:13Z robertas 
;
_cod_database_code 4320919

loop_
_symmetry_equiv_pos_as_xyz
'x, y, z'
'-x, -y, -z'

loop_
_atom_site_label
_atom_site_type_symbol
_atom_site_fract_x
_atom_site_fract_y
_atom_site_fract_z
_atom_site_U_iso_or_equiv
_atom_site_adp_type
_atom_site_occupancy
_atom_site_calc_flag
_atom_site_refinement_flags
_atom_site_disorder_assembly
_atom_site_disorder_group
Cu1 Cu 0.21285(5) 0.21109(5) 0.25548(4) 0.0278(2) Uani 1 d . . .
Cl1 Cl 0.07476(12) 0.00089(11) 0.30499(11) 0.0412(3) Uani 1 d . . .
N1 N 0.3851(4) 0.1740(4) 0.3542(3) 0.0314(8) Uani 1 d . . .
H1 H 0.4453 0.2408 0.3422 0.038 Uiso 1 d R . .
N2 N 0.2858(4) 0.1094(4) 0.1199(3) 0.0328(8) Uani 1 d . . .
H2 H 0.2348 0.0325 0.1073 0.039 Uiso 1 d R . .
N3 N 0.0554(4) 0.2745(4) 0.1474(3) 0.0325(8) Uani 1 d . . .
H3 H -0.0077 0.2063 0.1376 0.039 Uiso 1 d R . .
N4 N 0.1554(4) 0.3359(3) 0.3869(3) 0.0284(8) Uani 1 d . . .
N5 N 0.3631(4) 0.4044(4) 0.4855(3) 0.0317(8) Uani 1 d . . .
H5A H 0.4008 0.4629 0.5435 0.033(12) Uiso 1 d R . .
C1 C 0.4334(5) 0.0532(5) 0.2979(5) 0.0395(11) Uani 1 d . . .
H1A H 0.3775 -0.0235 0.3134 0.047 Uiso 1 d R . .
H1B H 0.5254 0.0399 0.3304 0.047 Uiso 1 d R . .
C2 C 0.4238(5) 0.0734(5) 0.1640(5) 0.0413(11) Uani 1 d . . .
H2A H 0.4883 0.1431 0.1485 0.050 Uiso 1 d R . .
H2B H 0.4443 -0.0068 0.1221 0.050 Uiso 1 d R . .
C3 C 0.2797(5) 0.1711(6) 0.0033(4) 0.0448(12) Uani 1 d . . .
H3A H 0.3151 0.1128 -0.0541 0.054 Uiso 1 d R . .
H3B H 0.3356 0.2524 0.0117 0.054 Uiso 1 d R . .
C4 C 0.1374(6) 0.2007(6) -0.0445(4) 0.0493(13) Uani 1 d . . .
H4A H 0.1354 0.2236 -0.1280 0.059 Uiso 1 d R . .
H4B H 0.0800 0.1214 -0.0422 0.059 Uiso 1 d R . .
C5 C 0.0805(5) 0.3112(5) 0.0244(4) 0.0419(11) Uani 1 d . . .
H5C H 0.1426 0.3882 0.0303 0.050 Uiso 1 d R . .
H5D H -0.0033 0.3346 -0.0199 0.050 Uiso 1 d R . .
C6 C -0.0045(5) 0.3820(5) 0.2105(4) 0.0405(11) Uani 1 d . . .
H6A H -0.0996 0.3830 0.1822 0.049 Uiso 1 d R . .
H6B H 0.0382 0.4660 0.1938 0.049 Uiso 1 d R . .
C7 C 0.0146(4) 0.3617(5) 0.3449(4) 0.0366(10) Uani 1 d . . .
H7A H -0.0105 0.4396 0.3876 0.044 Uiso 1 d R . .
H7B H -0.0437 0.2878 0.3629 0.044 Uiso 1 d R . .
C8 C 0.1681(5) 0.2703(5) 0.5029(4) 0.0357(10) Uani 1 d . . .
H8A H 0.1340 0.1791 0.4930 0.043 Uiso 1 d R . .
H8B H 0.1208 0.3156 0.5613 0.043 Uiso 1 d R . .
C9 C 0.3183(5) 0.2804(4) 0.5405(4) 0.0350(10) Uani 1 d . . .
C10 C 0.3884(5) 0.1656(5) 0.4861(4) 0.0381(10) Uani 1 d . . .
H10A H 0.4810 0.1672 0.5227 0.046 Uiso 1 d R . .
H10B H 0.3442 0.0828 0.5041 0.046 Uiso 1 d R . .
C11 C 0.2463(4) 0.4573(4) 0.4203(4) 0.0298(9) Uani 1 d . . .
H11 H 0.2040 0.5141 0.4757 0.036 Uiso 1 d R . .
C12 C 0.2760(4) 0.5356(4) 0.3130(4) 0.0286(9) Uani 1 d . . .
C13 C 0.2145(5) 0.6538(4) 0.2930(4) 0.0356(10) Uani 1 d . . .
H13 H 0.1646 0.6885 0.3503 0.043 Uiso 1 d R . .
C14 C 0.2266(5) 0.7196(4) 0.1889(4) 0.0360(10) Uani 1 d . . .
H14 H 0.1849 0.7983 0.1767 0.043 Uiso 1 d R . .
C15 C 0.3003(4) 0.6701(4) 0.1026(4) 0.0310(9) Uani 1 d . . .
C16 C 0.3669(4) 0.5557(4) 0.1248(4) 0.0330(9) Uani 1 d . . .
H16 H 0.4195 0.5229 0.0688 0.040 Uiso 1 d R . .
C17 C 0.3557(4) 0.4893(4) 0.2296(4) 0.0315(9) Uani 1 d . . .
H17 H 0.4021 0.4135 0.2439 0.038 Uiso 1 d R . .
C18 C 0.3023(5) 0.7335(5) -0.0175(4) 0.0379(11) Uani 1 d . . .
C19 C 0.3534(6) 0.2833(6) 0.6768(4) 0.0507(13) Uani 1 d . . .
H19A H 0.4493 0.2897 0.6962 0.076 Uiso 1 d R . .
H19B H 0.3175 0.2040 0.7080 0.076 Uiso 1 d R . .
H19C H 0.3158 0.3581 0.7121 0.076 Uiso 1 d R . .
O1 O 0.2388(4) 0.8369(4) -0.0325(3) 0.0545(10) Uani 1 d . . .
O2 O 0.3622(5) 0.6774(4) -0.0933(3) 0.0584(10) Uani 1 d . . .
O3 O 0.3551(4) 0.6587(4) -0.3370(3) 0.0575(10) Uani 1 d . . .
H31 H 0.3511 0.6796 -0.2610 0.086 Uiso 1 d R . .
H32 H 0.2953 0.6297 -0.3601 0.086 Uiso 1 d R . .
O4 O 0.2305(4) 0.9556(5) -0.2464(4) 0.0673(12) Uani 1 d . . .
H41 H 0.2395 0.9058 -0.3020 0.101 Uiso 1 d R . .
H42 H 0.1424 0.9623 -0.2429 0.101 Uiso 1 d R . .
O5 O 0.2233(7) -0.1477(6) 0.5316(5) 0.0916(17) Uani 1 d . . .

loop_
_atom_site_aniso_label
_atom_site_aniso_U_11
_atom_site_aniso_U_22
_atom_site_aniso_U_33
_atom_site_aniso_U_23
_atom_site_aniso_U_13
_atom_site_aniso_U_12
Cu1 0.0382(4) 0.0175(3) 0.0284(3) 0.0101(2) 0.0034(2) 0.0037(2)
Cl1 0.0500(7) 0.0222(6) 0.0516(7) 0.0103(5) 0.0064(5) -0.0021(5)
N1 0.0399(19) 0.0176(18) 0.0374(19) 0.0143(14) 0.0038(15) 0.0001(15)
N2 0.045(2) 0.0207(18) 0.0339(18) 0.0071(15) 0.0080(15) -0.0009(15)
N3 0.041(2) 0.0219(18) 0.0343(18) 0.0114(15) 0.0002(15) -0.0022(15)
N4 0.0397(19) 0.0187(17) 0.0276(17) 0.0081(14) 0.0079(14) -0.0041(15)
N5 0.047(2) 0.0199(18) 0.0268(17) 0.0135(14) -0.0004(15) -0.0087(16)
C1 0.047(3) 0.021(2) 0.052(3) 0.012(2) 0.005(2) 0.0062(19)
C2 0.045(3) 0.029(2) 0.052(3) 0.004(2) 0.012(2) 0.004(2)
C3 0.061(3) 0.040(3) 0.035(2) 0.007(2) 0.014(2) 0.000(2)
C4 0.066(3) 0.050(3) 0.030(2) 0.008(2) 0.000(2) 0.000(3)
C5 0.051(3) 0.037(3) 0.037(2) 0.016(2) -0.004(2) 0.003(2)
C6 0.044(3) 0.027(2) 0.049(3) 0.008(2) -0.004(2) 0.005(2)
C7 0.035(2) 0.032(2) 0.044(2) 0.005(2) 0.0063(19) 0.0064(19)
C8 0.054(3) 0.025(2) 0.029(2) 0.0109(18) 0.0137(19) -0.006(2)
C9 0.055(3) 0.022(2) 0.028(2) 0.0156(17) 0.0047(19) -0.007(2)
C10 0.049(3) 0.026(2) 0.040(2) 0.0217(19) -0.002(2) 0.004(2)
C11 0.045(2) 0.019(2) 0.027(2) 0.0075(16) 0.0109(17) -0.0009(18)
C12 0.043(2) 0.0145(19) 0.0282(19) 0.0097(16) 0.0043(17) -0.0026(17)
C13 0.053(3) 0.020(2) 0.035(2) 0.0065(17) 0.0084(19) 0.0030(19)
C14 0.051(3) 0.015(2) 0.042(2) 0.0100(18) 0.004(2) 0.0021(19)
C15 0.041(2) 0.015(2) 0.035(2) 0.0138(17) -0.0002(18) -0.0053(17)
C16 0.044(2) 0.024(2) 0.032(2) 0.0135(17) 0.0088(18) -0.0002(19)
C17 0.041(2) 0.017(2) 0.037(2) 0.0129(17) 0.0063(18) -0.0001(17)
C18 0.050(3) 0.029(3) 0.034(2) 0.0159(19) 0.001(2) -0.008(2)
C19 0.078(4) 0.040(3) 0.031(2) 0.015(2) -0.004(2) -0.012(3)
O1 0.083(3) 0.031(2) 0.051(2) 0.0281(16) 0.0037(18) 0.0042(18)
O2 0.086(3) 0.053(2) 0.0404(19) 0.0244(17) 0.0161(19) 0.006(2)
O3 0.066(2) 0.059(3) 0.046(2) 0.0026(18) 0.0049(18) 0.001(2)
O4 0.061(2) 0.079(3) 0.064(2) 0.030(2) 0.0067(19) 0.002(2)
O5 0.132(5) 0.071(4) 0.071(3) 0.014(3) 0.008(3) 0.006(3)

loop_
_atom_type_symbol
_atom_type_description
_atom_type_scat_dispersion_real
_atom_type_scat_dispersion_imag
_atom_type_scat_source
C C 0.0033 0.0016 'International Tables Vol C Tables 4.2.6.8 and 6.1.1.4'
H H 0.0000 0.0000 'International Tables Vol C Tables 4.2.6.8 and 6.1.1.4'
N N 0.0061 0.0033 'International Tables Vol C Tables 4.2.6.8 and 6.1.1.4'
O O 0.0106 0.0060 'International Tables Vol C Tables 4.2.6.8 and 6.1.1.4'
Cl Cl 0.1484 0.1585 'International Tables Vol C Tables 4.2.6.8 and 6.1.1.4'
Cu Cu 0.3201 1.2651 'International Tables Vol C Tables 4.2.6.8 and 6.1.1.4'

loop_
_geom_angle_atom_site_label_1
_geom_angle_atom_site_label_2
_geom_angle_atom_site_label_3
_geom_angle
_geom_angle_site_symmetry_1
_geom_angle_site_symmetry_3
_geom_angle_publ_flag
N1 Cu1 N3 170.72(15) . . ?
N1 Cu1 N2 85.49(15) . . ?
N3 Cu1 N2 93.94(15) . . ?
N1 Cu1 N4 93.20(14) . . ?
N3 Cu1 N4 86.08(15) . . ?
N2 Cu1 N4 172.07(14) . . ?
N1 Cu1 Cl1 97.20(11) . . ?
N3 Cu1 Cl1 92.06(11) . . ?
N2 Cu1 Cl1 90.35(11) . . ?
N4 Cu1 Cl1 97.57(10) . . ?
C10 N1 C1 111.9(4) . . ?
C10 N1 Cu1 119.3(3) . . ?
C1 N1 Cu1 106.2(3) . . ?
C3 N2 C2 112.1(4) . . ?
C3 N2 Cu1 116.9(3) . . ?
C2 N2 Cu1 108.0(3) . . ?
C6 N3 C5 111.2(4) . . ?
C6 N3 Cu1 109.4(3) . . ?
C5 N3 Cu1 116.9(3) . . ?
C7 N4 C8 112.0(3) . . ?
C7 N4 C11 114.8(3) . . ?
C8 N4 C11 100.2(3) . . ?
C7 N4 Cu1 104.8(3) . . ?
C8 N4 Cu1 109.2(3) . . ?
C11 N4 Cu1 115.9(2) . . ?
C11 N5 C9 107.9(3) . . ?
N1 C1 C2 106.8(4) . . ?
N2 C2 C1 109.3(4) . . ?
N2 C3 C4 111.8(4) . . ?
C5 C4 C3 114.3(4) . . ?
N3 C5 C4 112.5(4) . . ?
N3 C6 C7 109.4(4) . . ?
N4 C7 C6 111.1(3) . . ?
N4 C8 C9 102.6(3) . . ?
N5 C9 C8 103.2(4) . . ?
N5 C9 C19 113.1(4) . . ?
C8 C9 C19 112.4(4) . . ?
N5 C9 C10 108.1(4) . . ?
C8 C9 C10 111.8(4) . . ?
C19 C9 C10 108.1(4) . . ?
N1 C10 C9 111.4(4) . . ?
N5 C11 N4 102.6(3) . . ?
N5 C11 C12 114.3(4) . . ?
N4 C11 C12 113.4(3) . . ?
C17 C12 C13 118.7(4) . . ?
C17 C12 C11 122.0(4) . . ?
C13 C12 C11 119.2(4) . . ?
C14 C13 C12 120.6(4) . . ?
C13 C14 C15 120.8(4) . . ?
C14 C15 C16 118.7(4) . . ?
C14 C15 C18 121.2(4) . . ?
C16 C15 C18 120.0(4) . . ?
C15 C16 C17 120.8(4) . . ?
C12 C17 C16 120.3(4) . . ?
O2 C18 O1 125.9(4) . . ?
O2 C18 C15 117.2(4) . . ?
O1 C18 C15 116.9(4) . . ?

loop_
_geom_bond_atom_site_label_1
_geom_bond_atom_site_label_2
_geom_bond_distance
_geom_bond_site_symmetry_2
_geom_bond_publ_flag
Cu1 N1 2.001(4) . ?
Cu1 N3 2.023(4) . ?
Cu1 N2 2.035(3) . ?
Cu1 N4 2.062(3) . ?
Cu1 Cl1 2.5998(13) . ?
N1 C10 1.480(6) . ?
N1 C1 1.490(6) . ?
N2 C3 1.465(6) . ?
N2 C2 1.484(6) . ?
N3 C6 1.473(6) . ?
N3 C5 1.487(6) . ?
N4 C7 1.477(6) . ?
N4 C8 1.478(5) . ?
N4 C11 1.505(5) . ?
N5 C11 1.446(6) . ?
N5 C9 1.494(5) . ?
C1 C2 1.514(7) . ?
C3 C4 1.515(8) . ?
C4 C5 1.514(8) . ?
C6 C7 1.519(7) . ?
C8 C9 1.514(7) . ?
C9 C19 1.526(6) . ?
C9 C10 1.539(7) . ?
C11 C12 1.515(5) . ?
C12 C17 1.386(6) . ?
C12 C13 1.393(6) . ?
C13 C14 1.380(7) . ?
C14 C15 1.381(6) . ?
C15 C16 1.388(6) . ?
C15 C18 1.514(6) . ?
C16 C17 1.388(6) . ?
C18 O2 1.237(6) . ?
C18 O1 1.264(6) . ?
